data_1516089
loop_
_publ_author_name
'Benniston, Andrew C.'
'Winstanley, Thomas P. L.'
'Lemmetyinen, Helge'
'Tkachenko, Nikolai V.'
'Harrington, Ross W.'
'Wills, Corinne'

_publ_section_title
;
 Large Stokes shift fluorescent dyes based on a highly substituted
 terephthalic acid core.
;
_journal_issue 6
_journal_name_full 'Organic letters'
_journal_page_first 1374
_journal_page_last 1377
_journal_paper_doi 10.1021/ol300038e
_journal_volume 14
_journal_year 2012
_chemical_formula_moiety 'C32 H26 O8'
_chemical_formula_sum 'C32 H26 O8'
_chemical_formula_weight 538.53
_chemical_name_systematic
;
 ?
;
_space_group_IT_number 14
_symmetry_cell_setting monoclinic
_symmetry_space_group_name_Hall '-P 2ybc'
_symmetry_space_group_name_H-M 'P 1 21/c 1'
_atom_sites_solution_hydrogens difmap
_atom_sites_solution_primary direct
_atom_sites_solution_secondary difmap
_audit_creation_method SHELXL-97
_cell_angle_alpha 90.00
_cell_angle_beta 91.793(9)
_cell_angle_gamma 90.00
_cell_formula_units_Z 2
_cell_length_a 9.5983(10)
_cell_length_b 5.4838(5)
_cell_length_c 24.210(3)
_cell_measurement_reflns_used 1330
_cell_measurement_temperature 150(2)
_cell_measurement_theta_max 28.6145
_cell_measurement_theta_min 3.2419
_cell_volume 1273.7(2)
_computing_cell_refinement
;
CrysAlisPro, Agilent Technologies,
Version 1.171.34.49 (release 20-01-2011 CrysAlis171 .NET)
(compiled Jan 20 2011,15:58:25)
;
_computing_data_collection
;
CrysAlisPro, Agilent Technologies,
Version 1.171.34.49 (release 20-01-2011 CrysAlis171 .NET)
(compiled Jan 20 2011,15:58:25)
;
_computing_data_reduction
;
CrysAlisPro, Agilent Technologies,
Version 1.171.34.49 (release 20-01-2011 CrysAlis171 .NET)
(compiled Jan 20 2011,15:58:25)
;
_computing_molecular_graphics 'Bruker SHELXTL'
_computing_publication_material 'Bruker SHELXTL and local programs'
_computing_structure_refinement 'Bruker SHELXTL'
_computing_structure_solution 'SHELXS-97 (Sheldrick, 2008)'
_diffrn_ambient_temperature 150(2)
_diffrn_detector_area_resol_mean 10.3968
_diffrn_measured_fraction_theta_full 0.998
_diffrn_measured_fraction_theta_max 0.814
_diffrn_measurement_device_type 'Xcalibur, Atlas, Gemini ultra'
_diffrn_measurement_method 'thick-slice \w scans'
_diffrn_radiation_monochromator graphite
_diffrn_radiation_source 'sealed tube with Enhance optics'
_diffrn_radiation_type MoK\a
_diffrn_radiation_wavelength 0.71073
_diffrn_reflns_av_R_equivalents 0.0366
_diffrn_reflns_av_sigmaI/netI 0.0531
_diffrn_reflns_limit_h_max 11
_diffrn_reflns_limit_h_min -10
_diffrn_reflns_limit_k_max 5
_diffrn_reflns_limit_k_min -7
_diffrn_reflns_limit_l_max 32
_diffrn_reflns_limit_l_min -29
_diffrn_reflns_number 5805
_diffrn_reflns_theta_full 25.00
_diffrn_reflns_theta_max 28.68
_diffrn_reflns_theta_min 3.37
_exptl_absorpt_coefficient_mu 0.101
_exptl_absorpt_correction_T_max 0.9900
_exptl_absorpt_correction_T_min 0.9664
_exptl_absorpt_correction_type multi-scan
_exptl_absorpt_process_details
;
'Wed Jul 06 13:35:14 2011'
;
_exptl_crystal_colour brown
_exptl_crystal_density_diffrn 1.404
_exptl_crystal_density_method 'not measured'
_exptl_crystal_description rod
_exptl_crystal_F_000 564
_exptl_crystal_size_max 0.34
_exptl_crystal_size_mid 0.10
_exptl_crystal_size_min 0.10
_refine_diff_density_max 0.215
_refine_diff_density_min -0.229
_refine_diff_density_rms 0.051
_refine_ls_extinction_method none
_refine_ls_goodness_of_fit_ref 1.043
_refine_ls_hydrogen_treatment mixed
_refine_ls_matrix_type full
_refine_ls_number_parameters 182
_refine_ls_number_reflns 2675
_refine_ls_number_restraints 0
_refine_ls_restrained_S_all 1.043
_refine_ls_R_factor_all 0.0812
_refine_ls_R_factor_gt 0.0516
_refine_ls_shift/su_max 0.000
_refine_ls_shift/su_mean 0.000
_refine_ls_structure_factor_coef Fsqd
_refine_ls_weighting_details 'calc w=1/[\s^2^(Fo^2^)+(0.0434P)^2^+0.3818P] where P=(Fo^2^+2Fc^2^)/3'
_refine_ls_weighting_scheme calc
_refine_ls_wR_factor_gt 0.1031
_refine_ls_wR_factor_ref 0.1191
_reflns_number_gt 1911
_reflns_number_total 2675
_reflns_threshold_expression I>2\s(I)
_cod_data_source_file 2d.CIF
_cod_data_source_block acb148_2d
_cod_database_code 1516089

loop_
_symmetry_equiv_pos_as_xyz
'x, y, z'
'-x, y+1/2, -z+1/2'
'-x, -y, -z'
'x, -y-1/2, z-1/2'

loop_
_atom_site_label
_atom_site_type_symbol
_atom_site_fract_x
_atom_site_fract_y
_atom_site_fract_z
_atom_site_U_iso_or_equiv
_atom_site_adp_type
_atom_site_occupancy
_atom_site_symmetry_multiplicity
_atom_site_calc_flag
_atom_site_refinement_flags
O1 O 0.17913(13) 0.7211(3) 0.44640(5) 0.0308(4) Uani 1 1 d .
O2 O 0.33695(15) 0.4185(3) 0.44708(6) 0.0353(4) Uani 1 1 d .
O3 O 0.28713(15) 0.8530(3) 0.55823(5) 0.0375(4) Uani 1 1 d .
O4 O 0.56432(13) 0.7867(3) 0.40069(5) 0.0311(4) Uani 1 1 d .
C1 C -0.0604(2) 0.6974(5) 0.42010(9) 0.0455(6) Uani 1 1 d .
H1A H -0.1375 0.5873 0.4100 0.068 Uiso 1 1 calc R
H1B H -0.0519 0.8223 0.3915 0.068 Uiso 1 1 calc R
H1C H -0.0788 0.7758 0.4555 0.068 Uiso 1 1 calc R
C2 C 0.0718(2) 0.5554(4) 0.42517(9) 0.0352(5) Uani 1 1 d .
H2A H 0.0609 0.4165 0.4508 0.042 Uiso 1 1 calc R
H2B H 0.0973 0.4909 0.3887 0.042 Uiso 1 1 calc R
C3 C 0.3058(2) 0.6274(4) 0.45491(7) 0.0255(5) Uani 1 1 d .
C4 C 0.3800(2) 0.9253(4) 0.52981(7) 0.0257(5) Uani 1 1 d .
C5 C 0.40647(19) 0.8189(4) 0.47532(7) 0.0240(4) Uani 1 1 d .
C6 C 0.52120(19) 0.8823(4) 0.44888(7) 0.0247(5) Uani 1 1 d .
C7 C 0.46840(19) 0.7291(4) 0.35768(7) 0.0251(5) Uani 1 1 d .
C8 C 0.36411(19) 0.8832(4) 0.34246(7) 0.0255(4) Uani 1 1 d .
H8A H 0.3461 1.0246 0.3638 0.031 Uiso 1 1 calc R
C9 C 0.28145(19) 0.8302(4) 0.29392(7) 0.0226(4) Uani 1 1 d .
C10 C 0.17730(19) 0.9905(4) 0.27386(8) 0.0269(5) Uani 1 1 d .
H10A H 0.1545 1.1308 0.2948 0.032 Uiso 1 1 calc R
C11 C 0.1087(2) 0.9465(4) 0.22461(8) 0.0305(5) Uani 1 1 d .
H11A H 0.0386 1.0563 0.2115 0.037 Uiso 1 1 calc R
C12 C 0.1411(2) 0.7394(4) 0.19315(7) 0.0297(5) Uani 1 1 d .
H12A H 0.0951 0.7131 0.1584 0.036 Uiso 1 1 calc R
C13 C 0.2380(2) 0.5769(4) 0.21235(8) 0.0270(5) Uani 1 1 d .
H13A H 0.2569 0.4350 0.1914 0.032 Uiso 1 1 calc R
C14 C 0.31144(18) 0.6169(4) 0.26352(7) 0.0220(4) Uani 1 1 d .
C15 C 0.4173(2) 0.4582(4) 0.28307(7) 0.0249(4) Uani 1 1 d .
H15A H 0.4341 0.3111 0.2637 0.030 Uiso 1 1 calc R
C16 C 0.4962(2) 0.5116(4) 0.32936(7) 0.0258(4) Uani 1 1 d .
H16A H 0.5681 0.4046 0.3421 0.031 Uiso 1 1 calc R

loop_
_atom_site_aniso_label
_atom_site_aniso_U_11
_atom_site_aniso_U_22
_atom_site_aniso_U_33
_atom_site_aniso_U_23
_atom_site_aniso_U_13
_atom_site_aniso_U_12
O1 0.0295(8) 0.0298(9) 0.0325(7) -0.0045(7) -0.0080(6) -0.0008(6)
O2 0.0421(9) 0.0250(9) 0.0380(8) 0.0008(7) -0.0093(6) 0.0015(7)
O3 0.0386(9) 0.0458(10) 0.0281(7) -0.0018(7) 0.0015(6) -0.0087(7)
O4 0.0281(7) 0.0424(10) 0.0226(7) -0.0112(7) -0.0043(5) 0.0041(7)
C1 0.0344(13) 0.0534(17) 0.0480(13) -0.0048(13) -0.0101(10) -0.0029(12)
C2 0.0343(12) 0.0354(14) 0.0355(11) -0.0053(10) -0.0077(9) -0.0084(10)
C3 0.0310(11) 0.0268(12) 0.0185(9) 0.0018(9) -0.0039(7) 0.0007(9)
C4 0.0289(11) 0.0270(12) 0.0208(9) 0.0023(9) -0.0037(8) 0.0025(9)
C5 0.0280(10) 0.0222(11) 0.0214(9) 0.0014(9) -0.0076(7) 0.0040(9)
C6 0.0280(10) 0.0265(12) 0.0190(9) -0.0020(9) -0.0053(7) 0.0060(9)
C7 0.0264(10) 0.0299(12) 0.0188(9) -0.0027(9) -0.0013(7) -0.0028(9)
C8 0.0294(10) 0.0239(11) 0.0233(9) -0.0050(9) 0.0031(7) -0.0013(9)
C9 0.0251(10) 0.0218(11) 0.0212(9) 0.0009(9) 0.0030(7) -0.0033(8)
C10 0.0300(10) 0.0215(11) 0.0292(10) -0.0021(9) 0.0020(8) 0.0004(9)
C11 0.0313(11) 0.0302(13) 0.0296(10) 0.0037(9) -0.0036(8) 0.0023(9)
C12 0.0314(11) 0.0345(13) 0.0228(9) 0.0019(10) -0.0053(8) -0.0066(10)
C13 0.0311(11) 0.0253(12) 0.0246(9) -0.0021(9) 0.0023(8) -0.0047(9)
C14 0.0247(10) 0.0209(11) 0.0206(9) -0.0009(8) 0.0040(7) -0.0046(8)
C15 0.0315(10) 0.0200(11) 0.0235(9) -0.0029(9) 0.0039(7) 0.0003(9)
C16 0.0295(10) 0.0247(11) 0.0231(9) 0.0012(9) 0.0018(7) 0.0025(9)

loop_
_atom_type_symbol
_atom_type_description
_atom_type_scat_dispersion_real
_atom_type_scat_dispersion_imag
_atom_type_scat_source
C C 0.0033 0.0016 'International Tables Vol C Tables 4.2.6.8 and 6.1.1.4'
H H 0.0000 0.0000 'International Tables Vol C Tables 4.2.6.8 and 6.1.1.4'
O O 0.0106 0.0060 'International Tables Vol C Tables 4.2.6.8 and 6.1.1.4'

loop_
_geom_angle_atom_site_label_1
_geom_angle_atom_site_label_2
_geom_angle_atom_site_label_3
_geom_angle
_geom_angle_site_symmetry_3
C3 O1 C2 116.56(17) .
C6 O4 C7 120.96(14) .
C2 C1 H1A 109.5 .
C2 C1 H1B 109.5 .
H1A C1 H1B 109.5 .
C2 C1 H1C 109.5 .
H1A C1 H1C 109.5 .
H1B C1 H1C 109.5 .
O1 C2 C1 107.14(19) .
O1 C2 H2A 110.3 .
C1 C2 H2A 110.3 .
O1 C2 H2B 110.3 .
C1 C2 H2B 110.3 .
H2A C2 H2B 108.5 .
O2 C3 O1 125.09(19) .
O2 C3 C5 124.01(18) .
O1 C3 C5 110.90(18) .
O3 C4 C5 122.05(18) .
O3 C4 C6 120.28(17) 3_676
C5 C4 C6 117.54(17) 3_676
C6 C5 C4 119.59(18) .
C6 C5 C3 123.78(17) .
C4 C5 C3 116.44(17) .
C5 C6 O4 126.14(18) .
C5 C6 C4 122.67(17) 3_676
O4 C6 C4 111.19(16) 3_676
C8 C7 O4 121.60(18) .
C8 C7 C16 123.21(17) .
O4 C7 C16 115.00(17) .
C7 C8 C9 119.00(18) .
C7 C8 H8A 120.5 .
C9 C8 H8A 120.5 .
C10 C9 C14 119.38(16) .
C10 C9 C8 121.88(18) .
C14 C9 C8 118.63(17) .
C11 C10 C9 120.63(19) .
C11 C10 H10A 119.7 .
C9 C10 H10A 119.7 .
C10 C11 C12 120.41(19) .
C10 C11 H11A 119.8 .
C12 C11 H11A 119.8 .
C13 C12 C11 120.30(17) .
C13 C12 H12A 119.9 .
C11 C12 H12A 119.9 .
C12 C13 C14 120.76(19) .
C12 C13 H13A 119.6 .
C14 C13 H13A 119.6 .
C15 C14 C9 119.47(16) .
C15 C14 C13 121.99(18) .
C9 C14 C13 118.45(17) .
C16 C15 C14 121.28(18) .
C16 C15 H15A 119.4 .
C14 C15 H15A 119.4 .
C15 C16 C7 118.28(18) .
C15 C16 H16A 120.9 .
C7 C16 H16A 120.9 .

loop_
_geom_bond_atom_site_label_1
_geom_bond_atom_site_label_2
_geom_bond_distance
_geom_bond_site_symmetry_2
O1 C3 1.330(2) .
O1 C2 1.455(2) .
O2 C3 1.200(2) .
O3 C4 1.210(2) .
O4 C6 1.355(2) .
O4 C7 1.404(2) .
C1 C2 1.491(3) .
C1 H1A 0.9800 .
C1 H1B 0.9800 .
C1 H1C 0.9800 .
C2 H2A 0.9900 .
C2 H2B 0.9900 .
C3 C5 1.500(3) .
C4 C5 1.472(3) .
C4 C6 1.499(3) 3_676
C5 C6 1.337(3) .
C6 C4 1.499(3) 3_676
C7 C8 1.352(3) .
C7 C16 1.405(3) .
C8 C9 1.427(3) .
C8 H8A 0.9500 .
C9 C10 1.406(3) .
C9 C14 1.417(3) .
C10 C11 1.365(3) .
C10 H10A 0.9500 .
C11 C12 1.408(3) .
C11 H11A 0.9500 .
C12 C13 1.359(3) .
C12 H12A 0.9500 .
C13 C14 1.423(3) .
C13 H13A 0.9500 .
C14 C15 1.409(3) .
C15 C16 1.365(3) .
C15 H15A 0.9500 .
C16 H16A 0.9500 .

loop_
_geom_torsion_atom_site_label_1
_geom_torsion_atom_site_label_2
_geom_torsion_atom_site_label_3
_geom_torsion_atom_site_label_4
_geom_torsion
_geom_torsion_site_symmetry_1
_geom_torsion_site_symmetry_4
C3 O1 C2 C1 178.82(16) . .
C2 O1 C3 O2 -1.0(3) . .
C2 O1 C3 C5 178.53(15) . .
O3 C4 C5 C6 -171.07(19) . .
C6 C4 C5 C6 4.9(3) 3_676 .
O3 C4 C5 C3 4.2(3) . .
C6 C4 C5 C3 -179.82(17) 3_676 .
O2 C3 C5 C6 59.4(3) . .
O1 C3 C5 C6 -120.1(2) . .
O2 C3 C5 C4 -115.7(2) . .
O1 C3 C5 C4 64.8(2) . .
C4 C5 C6 O4 174.85(17) . .
C3 C5 C6 O4 0.0(3) . .
C4 C5 C6 C4 -5.2(3) . 3_676
C3 C5 C6 C4 179.93(17) . 3_676
C7 O4 C6 C5 39.1(3) . .
C7 O4 C6 C4 -140.90(17) . 3_676
C6 O4 C7 C8 44.6(3) . .
C6 O4 C7 C16 -140.35(18) . .
O4 C7 C8 C9 171.71(16) . .
C16 C7 C8 C9 -2.9(3) . .
C7 C8 C9 C10 -175.90(18) . .
C7 C8 C9 C14 0.3(3) . .
C14 C9 C10 C11 -2.3(3) . .
C8 C9 C10 C11 173.88(18) . .
C9 C10 C11 C12 0.1(3) . .
C10 C11 C12 C13 2.1(3) . .
C11 C12 C13 C14 -2.1(3) . .
C10 C9 C14 C15 178.95(17) . .
C8 C9 C14 C15 2.7(3) . .
C10 C9 C14 C13 2.3(3) . .
C8 C9 C14 C13 -173.99(17) . .
C12 C13 C14 C15 -176.71(18) . .
C12 C13 C14 C9 -0.1(3) . .
C9 C14 C15 C16 -3.2(3) . .
C13 C14 C15 C16 173.37(18) . .
C14 C15 C16 C7 0.6(3) . .
C8 C7 C16 C15 2.5(3) . .
O4 C7 C16 C15 -172.46(17) . .
